data_4067401
loop_
_publ_author_name
'Jia, Ai-Quan'
'Han, Ying-Feng'
'Lin, Yue-Jian'
'Jin, Guo-Xin'

_publ_section_title
;
 Syntheses and Reactions of Half-Sandwich Iridium, Rhodium, and Ruthenium
 Metallacycles Containing 4-Pyridyl Dithioether Ligands
;
_journal_issue 1
_journal_name_full Organometallics
_journal_page_first 232
_journal_page_last 240
_journal_paper_doi 10.1021/om900921g
_journal_volume 29
_journal_year 2010
_chemical_formula_sum 'C64 H65 Cl3 F9 Ir N2 O13 Ru2 S5'
_chemical_formula_weight 1902.17
_chemical_name_systematic ?
_space_group_IT_number 14
_symmetry_cell_setting monoclinic
_symmetry_space_group_name_Hall '-P 2ybc'
_symmetry_space_group_name_H-M 'P 1 21/c 1'
_atom_sites_solution_hydrogens geom
_atom_sites_solution_primary direct
_atom_sites_solution_secondary difmap
_audit_creation_method SHELXL-97
_cell_angle_alpha 90.00
_cell_angle_beta 112.29(3)
_cell_angle_gamma 90.00
_cell_formula_units_Z 4
_cell_length_a 21.61(5)
_cell_length_b 13.90(3)
_cell_length_c 26.35(6)
_cell_measurement_reflns_used 903
_cell_measurement_temperature 293(2)
_cell_measurement_theta_max 20.560
_cell_measurement_theta_min 2.388
_cell_volume 7324(3)
_computing_cell_refinement 'Bruker SMART'
_computing_data_collection 'Bruker SMART'
_computing_data_reduction 'Bruker SHELXTL'
_computing_molecular_graphics 'Bruker SHELXTL'
_computing_publication_material 'Bruker SHELXTL'
_computing_structure_refinement 'SHELXL-97 (Sheldrick, 1997)'
_computing_structure_solution 'SHELXS-97 (Sheldrick, 1990)'
_diffrn_ambient_temperature 293(2)
_diffrn_measured_fraction_theta_full 0.999
_diffrn_measured_fraction_theta_max 0.999
_diffrn_measurement_device_type 'CCD area detector'
_diffrn_measurement_method 'phi and omega scans'
_diffrn_radiation_monochromator graphite
_diffrn_radiation_source 'fine-focus sealed tube'
_diffrn_radiation_type MoK\a
_diffrn_radiation_wavelength 0.71073
_diffrn_reflns_av_R_equivalents 0.0981
_diffrn_reflns_av_sigmaI/netI 0.1568
_diffrn_reflns_limit_h_max 24
_diffrn_reflns_limit_h_min -25
_diffrn_reflns_limit_k_max 10
_diffrn_reflns_limit_k_min -16
_diffrn_reflns_limit_l_max 31
_diffrn_reflns_limit_l_min -31
_diffrn_reflns_number 29593
_diffrn_reflns_theta_full 25.01
_diffrn_reflns_theta_max 25.01
_diffrn_reflns_theta_min 1.59
_diffrn_standards_decay_% 6.28
_exptl_absorpt_coefficient_mu 2.555
_exptl_absorpt_correction_T_max 0.7842
_exptl_absorpt_correction_T_min 0.7491
_exptl_absorpt_correction_type multi-scan
_exptl_absorpt_process_details sadabs
_exptl_crystal_colour 'dark red'
_exptl_crystal_density_diffrn 1.725
_exptl_crystal_density_method 'not measured'
_exptl_crystal_description prism
_exptl_crystal_F_000 3776
_exptl_crystal_size_max 0.12
_exptl_crystal_size_mid 0.12
_exptl_crystal_size_min 0.10
_refine_diff_density_max 1.481
_refine_diff_density_min -1.072
_refine_diff_density_rms 0.130
_refine_ls_extinction_method none
_refine_ls_goodness_of_fit_ref 0.808
_refine_ls_hydrogen_treatment constr
_refine_ls_matrix_type full
_refine_ls_number_parameters 857
_refine_ls_number_reflns 12910
_refine_ls_number_restraints 19
_refine_ls_restrained_S_all 0.818
_refine_ls_R_factor_all 0.1392
_refine_ls_R_factor_gt 0.0630
_refine_ls_shift/su_max 0.004
_refine_ls_shift/su_mean 0.000
_refine_ls_structure_factor_coef Fsqd
_refine_ls_weighting_details 'calc w=1/[\s^2^(Fo^2^)+(0.0735P)^2^+0.0000P] where P=(Fo^2^+2Fc^2^)/3'
_refine_ls_weighting_scheme calc
_refine_ls_wR_factor_gt 0.1402
_refine_ls_wR_factor_ref 0.1579
_reflns_number_gt 5513
_reflns_number_total 12910
_reflns_threshold_expression >2sigma(I)
_cod_data_source_file om900921g_si_001.cif
_cod_data_source_block 4e
_cod_depositor_comments
;
The following automatic conversions were performed:

'_symmetry_cell_setting' value 'Monoclinic' changed to 'monoclinic'
according to /home/saulius/struct/CIF-dictionaries/cif_core.dic
dictionary named 'cif_core.dic' version 2.4.1 from 2010-06-29.

Automatic conversion script
Id: cif_fix_values 1715 2011-07-08 13:25:40Z adriana 
;
_cod_original_cell_volume 7324(26)
_cod_original_sg_symbol_H-M P2(1)/c
_cod_database_code 4067401

loop_
_symmetry_equiv_pos_as_xyz
'x, y, z'
'-x, y+1/2, -z+1/2'
'-x, -y, -z'
'x, -y-1/2, z-1/2'

loop_
_atom_site_label
_atom_site_type_symbol
_atom_site_fract_x
_atom_site_fract_y
_atom_site_fract_z
_atom_site_U_iso_or_equiv
_atom_site_adp_type
_atom_site_occupancy
_atom_site_symmetry_multiplicity
_atom_site_calc_flag
_atom_site_refinement_flags
Ir1 Ir 0.37005(2) 0.74803(3) 0.248752(19) 0.05692(16) Uani 1 1 d .
Ru1 Ru 0.28116(4) 1.23787(5) 0.33578(4) 0.0524(2) Uani 1 1 d .
Ru2 Ru 0.08500(5) 0.71490(6) 0.34084(4) 0.0595(3) Uani 1 1 d .
Cl1 Cl 0.27901(14) 0.83157(19) 0.25813(14) 0.0757(9) Uani 1 1 d .
S1 S 0.44663(14) 0.83952(19) 0.32154(13) 0.0613(8) Uani 1 1 d .
S2 S 0.37531(15) 0.6303(2) 0.31635(14) 0.0739(9) Uani 1 1 d .
S3 S 0.0834(2) 0.5362(3) 0.1603(2) 0.1102(14) Uani 1 1 d .
S4 S 0.6370(2) 0.7066(5) 0.3626(2) 0.1283(17) Uani 1 1 d D
S5 S 0.5634(4) 0.2179(6) 0.4637(2) 0.192(3) Uani 1 1 d D
N1 N 0.3461(4) 1.1211(6) 0.3372(4) 0.055(2) Uani 1 1 d .
N2 N 0.1813(5) 0.6736(6) 0.3436(4) 0.068(3) Uani 1 1 d .
O1 O 0.2148(3) 1.1487(4) 0.2790(3) 0.0581(19) Uani 1 1 d .
O2 O 0.2608(3) 1.1579(4) 0.3929(3) 0.0564(19) Uani 1 1 d .
O3 O 0.1351(3) 0.8194(5) 0.3961(3) 0.062(2) Uani 1 1 d .
O4 O 0.0910(3) 0.8082(5) 0.2828(3) 0.063(2) Uani 1 1 d .
O5 O 0.0766(6) 0.4690(8) 0.1981(4) 0.131(4) Uani 1 1 d .
O6 O 0.1503(5) 0.5530(8) 0.1633(5) 0.160(5) Uani 1 1 d .
O7 O 0.0464(7) 0.6229(9) 0.1564(6) 0.183(6) Uani 1 1 d .
O8 O 0.6339(8) 0.7837(10) 0.3923(8) 0.232(8) Uani 1 1 d .
O9 O 0.6387(8) 0.723(2) 0.3122(6) 0.367(18) Uani 1 1 d .
O10 O 0.5940(7) 0.6333(11) 0.3619(8) 0.223(8) Uani 1 1 d .
O11 O 0.5754(6) 0.2819(8) 0.5039(5) 0.158(5) Uani 1 1 d D
O12 O 0.5228(7) 0.2326(11) 0.4087(4) 0.202(7) Uani 1 1 d D
O13 O 0.5370(10) 0.1226(13) 0.4839(8) 0.270(9) Uiso 1 1 d D
F1 F -0.0172(7) 0.4651(11) 0.0851(5) 0.229(7) Uani 1 1 d .
F2 F 0.0449(6) 0.5434(10) 0.0556(4) 0.191(5) Uani 1 1 d .
F3 F 0.0755(6) 0.4026(9) 0.0928(5) 0.177(5) Uani 1 1 d .
F4 F 0.7673(7) 0.7251(8) 0.4024(5) 0.189(5) Uiso 1 1 d D
F5 F 0.7328(9) 0.6364(11) 0.4482(7) 0.287(8) Uiso 1 1 d D
F6 F 0.7334(9) 0.5918(10) 0.3743(6) 0.277(7) Uiso 1 1 d D
F7 F 0.6581(7) 0.1083(9) 0.5196(6) 0.230(6) Uiso 1 1 d D
F8 F 0.6171(9) 0.0812(11) 0.4352(7) 0.265(7) Uiso 1 1 d D
F9 F 0.6772(11) 0.234(2) 0.4663(12) 0.469(17) Uiso 1 1 d D
C1 C 0.1879(4) 1.0670(7) 0.2855(4) 0.047(3) Uani 1 1 d .
C2 C 0.1926(5) 1.0307(6) 0.3367(4) 0.047(3) Uani 1 1 d .
C3 C 0.2243(5) 1.0805(7) 0.3864(4) 0.046(3) Uani 1 1 d .
C4 C 0.2189(5) 1.0478(7) 0.4372(4) 0.051(3) Uani 1 1 d .
C5 C 0.2465(6) 1.0982(8) 0.4857(5) 0.075(4) Uani 1 1 d .
H5 H 0.2716 1.1530 0.4866 0.090 Uiso 1 1 calc R
C6 C 0.2385(7) 1.0712(9) 0.5319(5) 0.090(4) Uani 1 1 d .
H6 H 0.2582 1.1071 0.5638 0.108 Uiso 1 1 calc R
C7 C 0.2004(7) 0.9885(9) 0.5323(5) 0.092(4) Uani 1 1 d .
H7 H 0.1928 0.9715 0.5636 0.110 Uiso 1 1 calc R
C8 C 0.1745(6) 0.9337(8) 0.4849(5) 0.068(3) Uani 1 1 d .
H8 H 0.1509 0.8777 0.4850 0.082 Uiso 1 1 calc R
C9 C 0.1833(5) 0.9611(7) 0.4372(4) 0.055(3) Uani 1 1 d .
C10 C 0.1564(5) 0.9026(8) 0.3875(5) 0.054(3) Uani 1 1 d .
C11 C 0.1576(5) 0.9364(6) 0.3374(4) 0.047(3) Uani 1 1 d .
C12 C 0.1237(5) 0.8884(7) 0.2877(4) 0.048(3) Uani 1 1 d .
C13 C 0.1218(5) 0.9272(7) 0.2352(4) 0.047(3) Uani 1 1 d .
C14 C 0.0910(6) 0.8767(8) 0.1869(5) 0.067(3) Uani 1 1 d .
H14 H 0.0709 0.8174 0.1868 0.080 Uiso 1 1 calc R
C15 C 0.0907(6) 0.9153(9) 0.1401(5) 0.078(4) Uani 1 1 d .
H15 H 0.0700 0.8812 0.1077 0.094 Uiso 1 1 calc R
C16 C 0.1194(6) 1.0029(9) 0.1374(5) 0.081(4) Uani 1 1 d .
H16 H 0.1176 1.0272 0.1040 0.097 Uiso 1 1 calc R
C17 C 0.1505(5) 1.0530(8) 0.1845(5) 0.061(3) Uani 1 1 d .
H17 H 0.1707 1.1116 0.1833 0.074 Uiso 1 1 calc R
C18 C 0.1525(4) 1.0174(7) 0.2350(4) 0.046(3) Uani 1 1 d .
C19 C 0.4478(7) 0.7758(8) 0.3839(4) 0.092(5) Uani 1 1 d .
H19A H 0.4888 0.7919 0.4144 0.110 Uiso 1 1 calc R
H19B H 0.4106 0.7983 0.3928 0.110 Uiso 1 1 calc R
C20 C 0.4433(6) 0.6677(9) 0.3773(5) 0.085(4) Uani 1 1 d .
H20A H 0.4377 0.6396 0.4090 0.102 Uiso 1 1 calc R
H20B H 0.4849 0.6437 0.3762 0.102 Uiso 1 1 calc R
C21 C 0.3483(5) 1.0925(7) 0.2888(5) 0.059(3) Uani 1 1 d .
H21 H 0.3279 1.1298 0.2575 0.070 Uiso 1 1 calc R
C22 C 0.3804(5) 1.0085(8) 0.2855(5) 0.060(3) Uani 1 1 d .
H22 H 0.3816 0.9899 0.2520 0.072 Uiso 1 1 calc R
C23 C 0.4106(5) 0.9518(7) 0.3308(5) 0.054(3) Uani 1 1 d .
C24 C 0.4116(5) 0.9867(7) 0.3797(5) 0.059(3) Uani 1 1 d .
H24 H 0.4346 0.9538 0.4121 0.071 Uiso 1 1 calc R
C25 C 0.3786(5) 1.0700(8) 0.3805(5) 0.061(3) Uani 1 1 d .
H25 H 0.3794 1.0916 0.4142 0.073 Uiso 1 1 calc R
C26 C 0.2387(6) 0.6905(8) 0.3848(5) 0.066(3) Uani 1 1 d .
H26 H 0.2377 0.7137 0.4176 0.079 Uiso 1 1 calc R
C27 C 0.3008(5) 0.6747(8) 0.3809(5) 0.066(3) Uani 1 1 d .
H27 H 0.3401 0.6862 0.4111 0.079 Uiso 1 1 calc R
C28 C 0.3038(5) 0.6427(7) 0.3331(5) 0.060(3) Uani 1 1 d .
C29 C 0.2432(6) 0.6232(7) 0.2890(5) 0.064(3) Uani 1 1 d .
H29 H 0.2437 0.5996 0.2562 0.077 Uiso 1 1 calc R
C30 C 0.1841(6) 0.6390(8) 0.2945(5) 0.066(3) Uani 1 1 d .
H30 H 0.1444 0.6265 0.2650 0.079 Uiso 1 1 calc R
C31 C 0.3178(7) 1.3634(7) 0.3922(5) 0.065(3) Uani 1 1 d .
C32 C 0.3602(6) 1.3447(7) 0.3608(6) 0.075(4) Uani 1 1 d .
H32 H 0.4058 1.3347 0.3793 0.091 Uiso 1 1 calc R
C33 C 0.3326(6) 1.3419(7) 0.3040(6) 0.071(4) Uani 1 1 d .
H33 H 0.3612 1.3327 0.2856 0.085 Uiso 1 1 calc R
C34 C 0.2647(7) 1.3518(7) 0.2730(5) 0.067(3) Uani 1 1 d .
C35 C 0.2234(7) 1.3689(8) 0.3042(7) 0.084(4) Uani 1 1 d .
H35 H 0.1776 1.3767 0.2854 0.100 Uiso 1 1 calc R
C36 C 0.2489(7) 1.3742(7) 0.3612(7) 0.081(4) Uani 1 1 d .
H36 H 0.2199 1.3851 0.3792 0.097 Uiso 1 1 calc R
C37 C 0.3419(8) 1.3633(8) 0.4526(7) 0.099(5) Uani 1 1 d .
H37 H 0.3050 1.3372 0.4614 0.118 Uiso 1 1 calc R
C38 C 0.4006(8) 1.3039(12) 0.4835(6) 0.139(6) Uani 1 1 d .
H38A H 0.3957 1.2414 0.4671 0.209 Uiso 1 1 calc R
H38B H 0.4042 1.2977 0.5208 0.209 Uiso 1 1 calc R
H38C H 0.4403 1.3341 0.4828 0.209 Uiso 1 1 calc R
C39 C 0.3527(14) 1.4685(10) 0.4757(7) 0.233(14) Uani 1 1 d .
H39A H 0.3860 1.4998 0.4656 0.350 Uiso 1 1 calc R
H39B H 0.3675 1.4667 0.5150 0.350 Uiso 1 1 calc R
H39C H 0.3114 1.5035 0.4607 0.350 Uiso 1 1 calc R
C40 C 0.2349(7) 1.3324(9) 0.2124(6) 0.115(5) Uani 1 1 d .
H40A H 0.2181 1.3913 0.1931 0.173 Uiso 1 1 calc R
H40B H 0.1989 1.2870 0.2045 0.173 Uiso 1 1 calc R
H40C H 0.2686 1.3063 0.2009 0.173 Uiso 1 1 calc R
C41 C 0.0589(7) 0.6172(11) 0.3981(6) 0.087(4) Uani 1 1 d D
C42 C 0.0170(8) 0.6992(11) 0.3831(6) 0.085(4) Uani 1 1 d .
H42 H 0.0135 0.7347 0.4118 0.102 Uiso 1 1 calc R
C43 C -0.0199(6) 0.7331(10) 0.3300(8) 0.089(4) Uani 1 1 d .
H43 H -0.0457 0.7885 0.3248 0.107 Uiso 1 1 calc R
C44 C -0.0173(6) 0.6827(12) 0.2853(7) 0.090(4) Uani 1 1 d .
C45 C 0.0228(7) 0.5969(10) 0.2953(6) 0.082(4) Uani 1 1 d .
H45 H 0.0256 0.5613 0.2663 0.098 Uiso 1 1 calc R
C46 C 0.0576(7) 0.5680(9) 0.3500(8) 0.090(4) Uani 1 1 d .
H46 H 0.0820 0.5113 0.3554 0.108 Uiso 1 1 calc R
C47 C 0.1049(12) 0.5745(16) 0.4543(7) 0.275(18) Uani 1 1 d D
H47 H 0.1290 0.5211 0.4460 0.329 Uiso 1 1 calc R
C48 C 0.1493(16) 0.629(3) 0.4875(10) 0.50(4) Uani 1 1 d D
H48A H 0.1735 0.5940 0.5206 0.751 Uiso 1 1 calc R
H48B H 0.1282 0.6839 0.4961 0.751 Uiso 1 1 calc R
H48C H 0.1797 0.6497 0.4710 0.751 Uiso 1 1 calc R
C49 C 0.0533(13) 0.529(3) 0.4727(10) 0.42(3) Uani 1 1 d D
H49A H 0.0665 0.5382 0.5116 0.636 Uiso 1 1 calc R
H49B H 0.0500 0.4619 0.4644 0.636 Uiso 1 1 calc R
H49C H 0.0107 0.5595 0.4540 0.636 Uiso 1 1 calc R
C50 C -0.0515(6) 0.7207(12) 0.2258(6) 0.125(6) Uani 1 1 d .
H50A H -0.0969 0.6983 0.2105 0.188 Uiso 1 1 calc R
H50B H -0.0277 0.6976 0.2040 0.188 Uiso 1 1 calc R
H50C H -0.0510 0.7898 0.2261 0.188 Uiso 1 1 calc R
C51 C 0.3523(6) 0.6371(8) 0.1830(5) 0.069(3) Uani 1 1 d .
C52 C 0.3147(6) 0.7244(8) 0.1602(4) 0.066(3) Uani 1 1 d .
C53 C 0.3620(8) 0.7994(8) 0.1682(5) 0.077(4) Uani 1 1 d .
C54 C 0.4282(7) 0.7599(11) 0.1960(5) 0.087(4) Uani 1 1 d .
C55 C 0.4205(6) 0.6601(10) 0.2055(5) 0.079(4) Uani 1 1 d .
C56 C 0.3250(7) 0.5388(9) 0.1804(5) 0.104(5) Uani 1 1 d .
H56A H 0.3367 0.5009 0.1549 0.156 Uiso 1 1 calc R
H56B H 0.2772 0.5419 0.1685 0.156 Uiso 1 1 calc R
H56C H 0.3435 0.5098 0.2161 0.156 Uiso 1 1 calc R
C57 C 0.2426(7) 0.7364(9) 0.1303(6) 0.116(5) Uani 1 1 d .
H57A H 0.2300 0.8010 0.1350 0.175 Uiso 1 1 calc R
H57B H 0.2189 0.6920 0.1442 0.175 Uiso 1 1 calc R
H57C H 0.2317 0.7242 0.0920 0.175 Uiso 1 1 calc R
C58 C 0.3453(11) 0.8989(10) 0.1440(6) 0.169(9) Uani 1 1 d .
H58A H 0.3197 0.8940 0.1053 0.254 Uiso 1 1 calc R
H58B H 0.3859 0.9335 0.1500 0.254 Uiso 1 1 calc R
H58C H 0.3197 0.9324 0.1612 0.254 Uiso 1 1 calc R
C59 C 0.4943(8) 0.8107(13) 0.2099(6) 0.148(7) Uani 1 1 d .
H59A H 0.5248 0.7901 0.2453 0.222 Uiso 1 1 calc R
H59B H 0.4877 0.8790 0.2104 0.222 Uiso 1 1 calc R
H59C H 0.5125 0.7955 0.1828 0.222 Uiso 1 1 calc R
C60 C 0.4741(7) 0.5855(12) 0.2303(7) 0.162(8) Uani 1 1 d .
H60A H 0.4538 0.5258 0.2339 0.244 Uiso 1 1 calc R
H60B H 0.5040 0.6067 0.2658 0.244 Uiso 1 1 calc R
H60C H 0.4986 0.5763 0.2069 0.244 Uiso 1 1 calc R
C61 C 0.0464(11) 0.4844(16) 0.0993(10) 0.140(7) Uani 1 1 d .
C62 C 0.7183(8) 0.6633(14) 0.4008(8) 0.212(11) Uiso 1 1 d D
C63 C 0.644(2) 0.151(2) 0.4678(10) 0.34(2) Uiso 1 1 d D
C64 C 0.9200(10) 0.7131(14) 0.0531(11) 0.200(11) Uani 1 1 d .
H64A H 0.8899 0.6601 0.0363 0.240 Uiso 1 1 calc R
H64B H 0.9606 0.6864 0.0802 0.240 Uiso 1 1 calc R
Cl2 Cl 0.8842(4) 0.7862(5) 0.0840(3) 0.203(3) Uani 1 1 d .
Cl3 Cl 0.9398(5) 0.7737(6) 0.0023(4) 0.268(4) Uani 1 1 d .

loop_
_atom_site_aniso_label
_atom_site_aniso_U_11
_atom_site_aniso_U_22
_atom_site_aniso_U_33
_atom_site_aniso_U_23
_atom_site_aniso_U_13
_atom_site_aniso_U_12
Ir1 0.0452(2) 0.0517(3) 0.0781(3) 0.0008(2) 0.0281(2) 0.0060(2)
Ru1 0.0452(5) 0.0399(5) 0.0754(6) 0.0022(4) 0.0265(4) -0.0005(4)
Ru2 0.0566(6) 0.0541(6) 0.0779(7) 0.0006(5) 0.0367(5) -0.0136(4)
Cl1 0.0489(17) 0.0600(18) 0.123(3) 0.0049(17) 0.0377(18) 0.0127(13)
S1 0.0488(17) 0.0557(17) 0.083(2) -0.0064(15) 0.0298(16) 0.0093(13)
S2 0.0512(19) 0.072(2) 0.101(3) 0.0172(18) 0.0319(18) 0.0066(15)
S3 0.104(4) 0.112(4) 0.102(4) -0.014(3) 0.025(3) -0.007(3)
S4 0.088(3) 0.192(5) 0.102(4) -0.067(3) 0.033(3) -0.025(3)
S5 0.222(7) 0.252(8) 0.077(4) 0.010(4) 0.030(4) 0.138(6)
N1 0.041(5) 0.047(5) 0.079(7) 0.006(5) 0.026(5) 0.010(4)
N2 0.056(6) 0.062(6) 0.095(8) 0.012(6) 0.039(6) -0.008(5)
O1 0.056(5) 0.042(4) 0.079(6) 0.008(4) 0.029(4) -0.004(3)
O2 0.064(5) 0.041(4) 0.069(5) -0.005(3) 0.030(4) -0.011(3)
O3 0.068(5) 0.062(5) 0.066(5) -0.008(4) 0.036(4) -0.027(4)
O4 0.056(5) 0.066(5) 0.068(5) -0.006(4) 0.026(4) -0.028(4)
O5 0.155(11) 0.131(9) 0.127(9) -0.008(7) 0.076(8) -0.029(7)
O6 0.072(8) 0.173(11) 0.224(14) -0.011(9) 0.044(8) -0.042(7)
O7 0.185(14) 0.140(10) 0.235(15) -0.013(10) 0.090(12) 0.065(10)
O8 0.173(14) 0.151(12) 0.288(19) -0.092(12) -0.006(13) 0.055(10)
O9 0.119(12) 0.87(6) 0.091(11) -0.03(2) 0.017(9) -0.07(2)
O10 0.106(11) 0.200(14) 0.40(2) -0.062(14) 0.136(14) -0.035(10)
O11 0.132(10) 0.141(10) 0.135(10) -0.038(8) -0.023(8) 0.020(7)
O12 0.196(14) 0.320(18) 0.079(8) 0.063(10) 0.039(8) 0.117(12)
F1 0.118(10) 0.331(17) 0.199(12) -0.066(11) 0.017(9) -0.101(11)
F2 0.187(12) 0.271(15) 0.105(8) 0.025(9) 0.042(8) -0.028(10)
F3 0.188(12) 0.173(10) 0.171(11) -0.063(9) 0.069(9) -0.025(9)
C1 0.031(6) 0.051(7) 0.061(8) 0.005(6) 0.021(5) -0.001(5)
C2 0.039(6) 0.037(6) 0.069(8) 0.008(5) 0.028(6) 0.009(4)
C3 0.043(6) 0.041(6) 0.052(7) -0.004(5) 0.015(5) 0.007(5)
C4 0.067(7) 0.034(6) 0.051(7) 0.001(5) 0.020(6) 0.000(5)
C5 0.089(10) 0.065(8) 0.068(9) 0.007(7) 0.026(8) -0.014(7)
C6 0.133(13) 0.078(9) 0.050(9) 0.002(7) 0.025(8) -0.009(8)
C7 0.141(14) 0.084(10) 0.058(9) -0.007(7) 0.046(9) -0.022(9)
C8 0.088(9) 0.060(7) 0.051(8) 0.014(6) 0.019(7) -0.014(6)
C9 0.059(7) 0.060(7) 0.049(7) -0.006(6) 0.025(6) 0.002(5)
C10 0.041(6) 0.059(7) 0.064(8) 0.009(6) 0.023(6) 0.001(5)
C11 0.043(6) 0.037(6) 0.062(8) 0.003(5) 0.021(6) 0.003(4)
C12 0.032(6) 0.049(6) 0.061(8) 0.000(6) 0.015(5) -0.002(5)
C13 0.039(6) 0.047(6) 0.057(8) 0.003(5) 0.022(5) 0.004(5)
C14 0.073(9) 0.062(8) 0.068(9) 0.011(7) 0.029(7) -0.009(6)
C15 0.062(8) 0.086(10) 0.073(10) -0.001(8) 0.010(7) -0.016(7)
C16 0.090(10) 0.093(10) 0.050(9) -0.011(7) 0.016(7) -0.019(8)
C17 0.068(8) 0.068(8) 0.053(8) 0.012(6) 0.028(6) -0.001(6)
C18 0.032(6) 0.050(6) 0.057(7) -0.002(5) 0.018(5) 0.005(5)
C19 0.116(11) 0.072(9) 0.058(8) -0.003(6) 0.000(7) 0.045(7)
C20 0.063(8) 0.089(9) 0.092(10) 0.013(7) 0.017(7) 0.008(7)
C21 0.057(7) 0.043(6) 0.090(10) 0.004(6) 0.043(7) 0.003(5)
C22 0.067(8) 0.068(8) 0.065(8) -0.007(6) 0.048(7) -0.006(6)
C23 0.039(6) 0.051(7) 0.079(9) 0.015(6) 0.032(6) 0.016(5)
C24 0.063(8) 0.056(7) 0.052(8) -0.013(6) 0.014(6) 0.006(6)
C25 0.046(7) 0.063(8) 0.070(8) -0.010(6) 0.017(6) 0.005(6)
C26 0.058(8) 0.072(8) 0.068(8) -0.001(6) 0.024(7) -0.013(6)
C27 0.041(7) 0.079(8) 0.070(9) 0.005(7) 0.013(6) -0.004(6)
C28 0.053(7) 0.061(7) 0.068(9) 0.010(6) 0.025(7) 0.001(5)
C29 0.067(9) 0.064(7) 0.072(9) -0.004(6) 0.038(7) -0.003(6)
C30 0.050(7) 0.077(8) 0.071(9) -0.018(7) 0.023(6) -0.017(6)
C31 0.077(10) 0.039(6) 0.066(9) -0.005(6) 0.013(8) -0.015(6)
C32 0.043(7) 0.051(7) 0.112(12) 0.015(7) 0.006(8) -0.007(5)
C33 0.054(8) 0.046(7) 0.117(12) 0.020(7) 0.035(8) -0.006(6)
C34 0.074(9) 0.042(6) 0.084(10) 0.013(6) 0.029(8) -0.006(6)
C35 0.076(10) 0.048(7) 0.145(14) 0.008(8) 0.063(11) 0.011(6)
C36 0.078(11) 0.045(7) 0.144(14) -0.014(8) 0.070(11) 0.004(6)
C37 0.112(13) 0.054(8) 0.125(14) -0.018(8) 0.039(10) -0.001(8)
C38 0.132(15) 0.136(13) 0.116(13) -0.025(11) 0.010(11) 0.043(12)
C39 0.48(4) 0.051(10) 0.153(18) -0.026(10) 0.11(2) -0.021(16)
C40 0.126(13) 0.077(10) 0.116(14) 0.021(9) 0.015(11) -0.013(9)
C41 0.097(12) 0.075(10) 0.109(13) -0.004(9) 0.061(10) -0.028(8)
C42 0.098(11) 0.107(12) 0.083(11) -0.019(9) 0.069(10) -0.031(9)
C43 0.054(8) 0.096(11) 0.135(14) -0.022(11) 0.056(9) -0.012(7)
C44 0.042(8) 0.106(12) 0.135(15) -0.009(11) 0.051(9) -0.030(8)
C45 0.071(9) 0.081(10) 0.114(13) -0.038(9) 0.058(9) -0.047(8)
C46 0.069(10) 0.066(9) 0.134(14) 0.021(10) 0.037(10) -0.016(7)
C47 0.37(4) 0.29(3) 0.069(13) 0.102(16) -0.023(18) -0.23(3)
C48 0.43(5) 0.70(8) 0.15(3) 0.20(4) -0.13(3) -0.44(6)
C49 0.31(4) 0.73(8) 0.22(3) 0.27(4) 0.08(3) -0.08(5)
C50 0.049(8) 0.182(16) 0.134(14) 0.032(12) 0.021(9) -0.017(9)
C51 0.075(9) 0.061(8) 0.066(8) -0.006(6) 0.022(7) -0.006(7)
C52 0.067(8) 0.066(8) 0.056(7) 0.008(6) 0.014(6) 0.001(6)
C53 0.107(12) 0.057(8) 0.074(9) 0.009(7) 0.041(8) -0.007(8)
C54 0.090(10) 0.110(12) 0.077(9) -0.045(9) 0.051(8) -0.033(9)
C55 0.065(9) 0.084(10) 0.095(10) -0.016(8) 0.037(8) 0.006(7)
C56 0.121(13) 0.082(10) 0.088(11) -0.004(8) 0.016(9) 0.005(9)
C57 0.079(10) 0.101(11) 0.141(14) -0.016(9) 0.010(9) 0.016(8)
C58 0.31(3) 0.084(12) 0.102(13) 0.017(10) 0.068(15) -0.005(14)
C59 0.122(14) 0.207(17) 0.161(16) -0.090(14) 0.106(13) -0.095(13)
C60 0.077(12) 0.185(17) 0.22(2) -0.083(15) 0.044(12) 0.055(11)
C61 0.136(19) 0.126(16) 0.19(2) -0.040(16) 0.099(18) -0.031(14)
C64 0.125(17) 0.150(17) 0.37(4) 0.02(2) 0.15(2) 0.023(13)
Cl2 0.190(6) 0.221(6) 0.210(7) -0.008(5) 0.089(5) 0.017(5)
Cl3 0.283(11) 0.302(10) 0.250(9) -0.076(7) 0.137(8) -0.045(8)

loop_
_atom_type_symbol
_atom_type_description
_atom_type_scat_dispersion_real
_atom_type_scat_dispersion_imag
_atom_type_scat_source
C C 0.0033 0.0016 'International Tables Vol C Tables 4.2.6.8 and 6.1.1.4'
H H 0.0000 0.0000 'International Tables Vol C Tables 4.2.6.8 and 6.1.1.4'
N N 0.0061 0.0033 'International Tables Vol C Tables 4.2.6.8 and 6.1.1.4'
O O 0.0106 0.0060 'International Tables Vol C Tables 4.2.6.8 and 6.1.1.4'
F F 0.0171 0.0103 'International Tables Vol C Tables 4.2.6.8 and 6.1.1.4'
S S 0.1246 0.1234 'International Tables Vol C Tables 4.2.6.8 and 6.1.1.4'
Cl Cl 0.1484 0.1585 'International Tables Vol C Tables 4.2.6.8 and 6.1.1.4'
Ru Ru -1.2594 0.8363 'International Tables Vol C Tables 4.2.6.8 and 6.1.1.4'
Ir Ir -1.4442 7.9887 'International Tables Vol C Tables 4.2.6.8 and 6.1.1.4'

loop_
_geom_angle_atom_site_label_1
_geom_angle_atom_site_label_2
_geom_angle_atom_site_label_3
_geom_angle
C53 Ir1 C54 38.4(5)
C53 Ir1 C52 37.7(4)
C54 Ir1 C52 63.5(5)
C53 Ir1 C55 63.5(5)
C54 Ir1 C55 37.7(4)
C52 Ir1 C55 63.2(5)
C53 Ir1 C51 63.0(5)
C54 Ir1 C51 62.3(4)
C52 Ir1 C51 38.2(4)
C55 Ir1 C51 36.6(4)
C53 Ir1 S1 112.6(4)
C54 Ir1 S1 94.6(4)
C52 Ir1 S1 150.1(3)
C55 Ir1 S1 112.5(4)
C51 Ir1 S1 148.9(3)
C53 Ir1 Cl1 100.2(4)
C54 Ir1 Cl1 136.1(5)
C52 Ir1 Cl1 92.6(3)
C55 Ir1 Cl1 155.5(4)
C51 Ir1 Cl1 120.7(3)
S1 Ir1 Cl1 90.28(17)
C53 Ir1 S2 155.9(3)
C54 Ir1 S2 130.1(5)
C52 Ir1 S2 122.7(3)
C55 Ir1 S2 96.4(4)
C51 Ir1 S2 93.0(4)
S1 Ir1 S2 86.72(18)
Cl1 Ir1 S2 93.68(14)
O2 Ru1 O1 85.5(3)
O2 Ru1 N1 84.1(3)
O1 Ru1 N1 80.0(3)
O2 Ru1 C32 120.8(5)
O1 Ru1 C32 152.7(5)
N1 Ru1 C32 94.5(4)
O2 Ru1 C33 157.9(4)
O1 Ru1 C33 116.0(5)
N1 Ru1 C33 94.8(4)
C32 Ru1 C33 37.2(4)
O2 Ru1 C35 118.7(4)
O1 Ru1 C35 94.9(5)
N1 Ru1 C35 156.3(5)
C32 Ru1 C35 79.3(5)
C33 Ru1 C35 66.5(5)
O2 Ru1 C36 93.5(5)
O1 Ru1 C36 121.7(5)
N1 Ru1 C36 158.0(5)
C32 Ru1 C36 67.8(5)
C33 Ru1 C36 79.2(5)
C35 Ru1 C36 36.9(4)
O2 Ru1 C34 156.4(4)
O1 Ru1 C34 91.0(4)
N1 Ru1 C34 118.3(5)
C32 Ru1 C34 67.9(5)
C33 Ru1 C34 36.8(4)
C35 Ru1 C34 38.3(4)
C36 Ru1 C34 68.6(5)
O2 Ru1 C31 93.2(4)
O1 Ru1 C31 158.6(4)
N1 Ru1 C31 121.1(4)
C32 Ru1 C31 39.0(4)
C33 Ru1 C31 68.5(5)
C35 Ru1 C31 67.0(5)
C36 Ru1 C31 37.0(4)
C34 Ru1 C31 81.7(5)
O4 Ru2 O3 85.2(3)
O4 Ru2 N2 81.9(3)
O3 Ru2 N2 85.5(4)
O4 Ru2 C42 134.1(5)
O3 Ru2 C42 89.2(4)
N2 Ru2 C42 143.1(6)
O4 Ru2 C46 141.1(5)
O3 Ru2 C46 133.0(5)
N2 Ru2 C46 92.7(4)
C42 Ru2 C46 65.2(5)
O4 Ru2 C45 105.4(5)
O3 Ru2 C45 167.7(4)
N2 Ru2 C45 101.9(5)
C42 Ru2 C45 79.0(5)
C46 Ru2 C45 37.9(5)
O4 Ru2 C44 87.9(4)
O3 Ru2 C44 138.5(5)
N2 Ru2 C44 133.9(6)
C42 Ru2 C44 67.2(6)
C46 Ru2 C44 68.3(5)
C45 Ru2 C44 38.5(5)
O4 Ru2 C43 100.6(5)
O3 Ru2 C43 104.6(4)
N2 Ru2 C43 169.7(5)
C42 Ru2 C43 37.6(5)
C46 Ru2 C43 79.1(5)
C45 Ru2 C43 67.8(5)
C44 Ru2 C43 37.1(5)
O4 Ru2 C41 169.9(4)
O3 Ru2 C41 98.7(5)
N2 Ru2 C41 107.7(5)
C42 Ru2 C41 37.3(5)
C46 Ru2 C41 37.7(5)
C45 Ru2 C41 69.9(5)
C44 Ru2 C41 83.1(5)
C43 Ru2 C41 69.4(5)
C23 S1 C19 98.9(5)
C23 S1 Ir1 111.7(4)
C19 S1 Ir1 103.4(4)
C28 S2 C20 104.2(6)
C28 S2 Ir1 108.7(4)
C20 S2 Ir1 105.1(4)
O5 S3 O7 113.8(8)
O5 S3 O6 116.2(8)
O7 S3 O6 113.0(8)
O5 S3 C61 104.8(10)
O7 S3 C61 104.2(11)
O6 S3 C61 103.2(9)
O8 S4 O9 117.5(16)
O8 S4 O10 114.7(11)
O9 S4 O10 112.2(13)
O8 S4 C62 101.4(9)
O9 S4 C62 102.9(11)
O10 S4 C62 106.0(11)
O11 S5 O12 125.8(9)
O11 S5 O13 105.9(11)
O12 S5 O13 107.5(12)
O11 S5 C63 112.1(10)
O12 S5 C63 108.9(9)
O13 S5 C63 90.7(10)
C25 N1 C21 117.8(9)
C25 N1 Ru1 124.2(8)
C21 N1 Ru1 117.6(7)
C26 N2 C30 117.7(10)
C26 N2 Ru2 125.2(9)
C30 N2 Ru2 116.3(8)
C1 O1 Ru1 130.4(6)
C3 O2 Ru1 129.7(6)
C10 O3 Ru2 129.4(7)
C12 O4 Ru2 130.9(7)
O1 C1 C2 124.0(9)
O1 C1 C18 113.6(9)
C2 C1 C18 122.4(9)
C3 C2 C1 123.2(9)
C3 C2 C11 119.0(9)
C1 C2 C11 117.7(9)
O2 C3 C2 125.7(9)
O2 C3 C4 113.0(9)
C2 C3 C4 121.3(9)
C5 C4 C9 118.2(10)
C5 C4 C3 122.3(10)
C9 C4 C3 119.4(9)
C6 C5 C4 122.5(12)
C5 C6 C7 120.5(12)
C8 C7 C6 118.4(12)
C7 C8 C9 121.0(11)
C8 C9 C4 119.1(10)
C8 C9 C10 120.8(10)
C4 C9 C10 120.1(10)
O3 C10 C11 126.4(10)
O3 C10 C9 112.8(9)
C11 C10 C9 120.7(10)
C12 C11 C10 121.7(9)
C12 C11 C2 119.2(9)
C10 C11 C2 118.9(9)
O4 C12 C11 125.0(9)
O4 C12 C13 113.6(9)
C11 C12 C13 121.4(9)
C14 C13 C18 120.4(10)
C14 C13 C12 120.8(10)
C18 C13 C12 118.8(9)
C15 C14 C13 118.4(11)
C14 C15 C16 123.7(12)
C17 C16 C15 118.8(12)
C16 C17 C18 120.8(11)
C17 C18 C13 117.9(9)
C17 C18 C1 121.6(9)
C13 C18 C1 120.4(9)
C20 C19 S1 113.2(8)
C19 C20 S2 112.7(8)
N1 C21 C22 120.4(10)
C23 C22 C21 121.2(10)
C24 C23 C22 116.5(9)
C24 C23 S1 125.5(8)
C22 C23 S1 117.9(9)
C25 C24 C23 119.7(10)
N1 C25 C24 124.0(11)
N2 C26 C27 122.4(11)
C28 C27 C26 120.1(11)
C27 C28 C29 118.1(11)
C27 C28 S2 128.0(9)
C29 C28 S2 113.7(9)
C30 C29 C28 119.9(11)
C29 C30 N2 121.7(10)
C36 C31 C32 116.1(12)
C36 C31 C37 119.2(14)
C32 C31 C37 124.6(13)
C36 C31 Ru1 70.6(6)
C32 C31 Ru1 68.1(6)
C37 C31 Ru1 127.5(8)
C33 C32 C31 120.5(11)
C33 C32 Ru1 71.6(6)
C31 C32 Ru1 72.9(6)
C32 C33 C34 124.0(13)
C32 C33 Ru1 71.1(7)
C34 C33 Ru1 73.4(7)
C33 C34 C35 115.0(13)
C33 C34 C40 122.7(13)
C35 C34 C40 121.8(13)
C33 C34 Ru1 69.8(6)
C35 C34 Ru1 69.6(7)
C40 C34 Ru1 123.1(8)
C36 C35 C34 123.2(13)
C36 C35 Ru1 72.5(7)
C34 C35 Ru1 72.1(7)
C35 C36 C31 121.2(13)
C35 C36 Ru1 70.6(7)
C31 C36 Ru1 72.4(7)
C38 C37 C31 118.2(13)
C38 C37 C39 109.7(15)
C31 C37 C39 111.0(12)
C42 C41 C46 110.0(13)
C42 C41 C47 133.1(18)
C46 C41 C47 116.9(16)
C42 C41 Ru2 67.9(7)
C46 C41 Ru2 67.8(7)
C47 C41 Ru2 129.6(10)
C43 C42 C41 127.6(13)
C43 C42 Ru2 72.2(7)
C41 C42 Ru2 74.7(8)
C44 C43 C42 119.0(14)
C44 C43 Ru2 71.3(7)
C42 C43 Ru2 70.3(7)
C43 C44 C45 118.6(15)
C43 C44 C50 121.8(15)
C45 C44 C50 119.4(15)
C43 C44 Ru2 71.6(8)
C45 C44 Ru2 70.3(7)
C50 C44 Ru2 125.5(8)
C46 C45 C44 118.3(13)
C46 C45 Ru2 70.8(7)
C44 C45 Ru2 71.2(7)
C45 C46 C41 126.5(13)
C45 C46 Ru2 71.3(7)
C41 C46 Ru2 74.5(8)
C48 C47 C49 119(2)
C48 C47 C41 118(2)
C49 C47 C41 100.6(17)
C55 C51 C52 108.5(11)
C55 C51 C56 124.4(12)
C52 C51 C56 126.9(12)
C55 C51 Ir1 70.8(7)
C52 C51 Ir1 69.6(6)
C56 C51 Ir1 128.3(9)
C53 C52 C51 107.1(11)
C53 C52 C57 123.7(11)
C51 C52 C57 129.1(11)
C53 C52 Ir1 70.3(7)
C51 C52 Ir1 72.2(6)
C57 C52 Ir1 126.3(10)
C52 C53 C54 108.3(11)
C52 C53 C58 124.6(14)
C54 C53 C58 126.6(14)
C52 C53 Ir1 72.0(6)
C54 C53 Ir1 71.5(7)
C58 C53 Ir1 129.0(10)
C55 C54 C53 107.5(11)
C55 C54 C59 125.0(15)
C53 C54 C59 127.5(15)
C55 C54 Ir1 71.7(7)
C53 C54 Ir1 70.0(7)
C59 C54 Ir1 126.5(9)
C51 C55 C54 108.6(11)
C51 C55 C60 122.6(13)
C54 C55 C60 128.5(14)
C51 C55 Ir1 72.6(7)
C54 C55 Ir1 70.6(7)
C60 C55 Ir1 127.1(10)
F1 C61 F3 106.4(17)
F1 C61 F2 101(2)
F3 C61 F2 104.9(17)
F1 C61 S3 115.7(16)
F3 C61 S3 114.4(18)
F2 C61 S3 113.1(14)
F5 C62 F6 106.9(16)
F5 C62 F4 105.5(15)
F6 C62 F4 98.6(14)
F5 C62 S4 119.9(17)
F6 C62 S4 110.2(15)
F4 C62 S4 113.5(14)
F8 C63 F9 137(3)
F8 C63 F7 101.7(19)
F9 C63 F7 117(2)
F8 C63 S5 99(3)
F9 C63 S5 94(2)
F7 C63 S5 97(2)
Cl2 C64 Cl3 111.8(12)

loop_
_geom_bond_atom_site_label_1
_geom_bond_atom_site_label_2
_geom_bond_distance
Ir1 C53 2.185(12)
Ir1 C54 2.204(12)
Ir1 C52 2.206(12)
Ir1 C55 2.219(12)
Ir1 C51 2.241(12)
Ir1 S1 2.372(4)
Ir1 Cl1 2.377(5)
Ir1 S2 2.389(5)
Ru1 O2 2.048(7)
Ru1 O1 2.051(7)
Ru1 N1 2.137(8)
Ru1 C32 2.168(11)
Ru1 C33 2.174(11)
Ru1 C35 2.186(12)
Ru1 C36 2.210(11)
Ru1 C34 2.220(11)
Ru1 C31 2.233(11)
Ru2 O4 2.046(7)
Ru2 O3 2.051(7)
Ru2 N2 2.134(10)
Ru2 C42 2.165(12)
Ru2 C46 2.165(12)
Ru2 C45 2.172(11)
Ru2 C44 2.185(14)
Ru2 C43 2.189(13)
Ru2 C41 2.253(13)
S1 C23 1.801(10)
S1 C19 1.858(12)
S2 C28 1.770(12)
S2 C20 1.794(12)
S3 O5 1.413(10)
S3 O7 1.427(11)
S3 O6 1.438(11)
S3 C61 1.66(2)
S4 O8 1.344(13)
S4 O9 1.361(16)
S4 O10 1.374(13)
S4 C62 1.767(15)
S5 O11 1.330(10)
S5 O12 1.397(10)
S5 O13 1.611(15)
S5 C63 1.94(4)
N1 C25 1.302(12)
N1 C21 1.354(12)
N2 C26 1.323(13)
N2 C30 1.402(13)
O1 C1 1.316(10)
O2 C3 1.307(11)
O3 C10 1.296(11)
O4 C12 1.301(11)
F1 C61 1.31(2)
F2 C61 1.40(2)
F3 C61 1.34(2)
F4 C62 1.351(16)
F5 C62 1.226(16)
F6 C62 1.323(16)
F7 C63 1.414(19)
F8 C63 1.282(18)
F9 C63 1.366(18)
C1 C2 1.410(13)
C1 C18 1.434(13)
C2 C3 1.408(13)
C2 C11 1.515(12)
C3 C4 1.460(13)
C4 C5 1.379(14)
C4 C9 1.429(13)
C5 C6 1.345(15)
C6 C7 1.417(16)
C7 C8 1.387(14)
C8 C9 1.396(13)
C9 C10 1.461(14)
C10 C11 1.412(13)
C11 C12 1.402(13)
C12 C13 1.471(13)
C13 C14 1.385(14)
C13 C18 1.420(13)
C14 C15 1.342(14)
C15 C16 1.381(15)
C16 C17 1.357(14)
C17 C18 1.405(13)
C19 C20 1.511(15)
C21 C22 1.378(13)
C22 C23 1.372(13)
C23 C24 1.370(14)
C24 C25 1.364(13)
C26 C27 1.402(14)
C27 C28 1.361(14)
C28 C29 1.408(14)
C29 C30 1.356(14)
C31 C36 1.409(16)
C31 C32 1.470(17)
C31 C37 1.476(17)
C32 C33 1.386(16)
C33 C34 1.389(15)
C34 C35 1.446(16)
C34 C40 1.502(16)
C35 C36 1.392(17)
C37 C38 1.473(18)
C37 C39 1.567(17)
C41 C42 1.416(18)
C41 C46 1.431(18)
C41 C47 1.555(16)
C42 C43 1.403(18)
C43 C44 1.392(18)
C44 C45 1.438(18)
C44 C50 1.550(18)
C45 C46 1.408(17)
C47 C48 1.27(3)
C47 C49 1.510(17)
C51 C55 1.402(15)
C51 C52 1.455(15)
C51 C56 1.479(15)
C52 C53 1.419(16)
C52 C57 1.465(16)
C53 C54 1.445(17)
C53 C58 1.508(17)
C54 C55 1.430(16)
C54 C59 1.510(17)
C55 C60 1.506(17)
C64 Cl2 1.67(2)
C64 Cl3 1.77(2)
